data_2101007
loop_
_publ_author_name
'Pokkuluri, P. R.'
'Scheffer, J. R.'
'Trotter, J.'

_publ_section_title
;
 Crystal structure correlations in the photochemistry of dimethyl
 9-phenyl-9,10-dihydro-9,10-ethenoanthracene-11,12-dicarboxylate
;
_journal_issue 4
_journal_name_full 'Acta Crystallographica Section B'
_journal_page_first 754
_journal_page_last 760
_journal_paper_doi 10.1107/S0108768193001144
_journal_volume 49
_journal_year 1993
_chemical_formula_sum 'C26 H20 O4'
_chemical_formula_weight 396.44
_space_group_IT_number 14
_space_group_name_Hall '-P 2yn'
_space_group_name_H-M_alt 'P 1 21/n 1'
_symmetry_cell_setting monoclinic
_symmetry_space_group_name_Hall '-P 2yn'
_symmetry_space_group_name_H-M 'P 1 21/n 1'
_cell_angle_alpha 90.
_cell_angle_beta 95.48(2)
_cell_angle_gamma 90.
_cell_formula_units_Z 4
_cell_length_a 10.206(3)
_cell_length_b 16.4850(10)
_cell_length_c 11.758(4)
_cell_volume 1969.2(9)
_diffrn_radiation_type Cu
_diffrn_radiation_wavelength 1.5418
_exptl_absorpt_coefficient_mu 0.69
_exptl_crystal_density_diffrn 1.337
_exptl_crystal_F_000 832
_cod_data_source_file hh0631.cif
_cod_data_source_block hh0631b
_cod_original_cell_volume 1969.2(8)
_cod_database_code 2101007

loop_
_space_group_symop_id
_space_group_symop_operation_xyz
1 x,y,z
2 -x+1/2,y+1/2,-z+1/2
3 -x,-y,-z
4 x+1/2,-y+1/2,z+1/2

loop_
_atom_site_label
_atom_site_fract_x
_atom_site_fract_y
_atom_site_fract_z
_atom_site_U_iso_or_equiv
O(1) .49780(10) .28867(8) .37840(10) 3.43(5)
O(2) .30430(10) .34086(8) .30960(10) 4.11(6)
O(3) .52990(10) .11140(10) .44250(10) 4.21(6)
O(4) .68760(10) .13920(10) .33120(10) 5.55(8)
C(1) .3927(2) .15900(10) -.0643(2) 3.83(9)
C(2) .3526(2) .0977(2) -.1407(2) 4.50(10)
C(3) .3220(2) .02110(10) -.1032(2) 4.10(10)
C(4A) .3716(2) .06430(10) .08920(10) 2.74(6)
C(4) .3293(2) .00390(10) .0127(2) 3.46(8)
C(5) .1314(2) .03810(10) .2472(2) 3.27(8)
C(6) .0099(2) .07400(10) .2582(2) 3.63(8)
C(7) -.0017(2) .15720(10) .2621(2) 3.40(8)
C(8A) .2289(2) .17170(10) .24720(10) 2.52(6)
C(8) .1073(2) .20750(10) .2562(2) 3.03(7)
C(9A) .4029(2) .14140(10) .05190(10) 2.80(7)
C(9) .4548(2) .19420(10) .14910(10) 2.63(6)
C(10) .3783(2) .06420(10) .2185(2) 2.70(6)
C(10A) .2402(2) .08740(10) .24280(10) 2.61(6)
C(11) .3622(2) .20950(10) .24920(10) 2.52(6)
C(12) .4614(2) .14100(10) .25360(10) 2.60(6)
C(13) .3832(2) .28670(10) .31410(10) 2.72(6)
C(14) .5271(3) .3623(2) .4424(2) 4.70(10)
C(15) .5745(2) .13240(10) .3433(2) 2.92(7)
C(16) .6277(3) .1044(2) .5391(2) 6.10(10)
C(17) .5521(2) .25790(10) .12160(10) 2.78(7)
C(18) .6797(2) .23550(10) .1041(2) 3.35(8)
C(19) .7673(2) .29180(10) .0680(2) 3.83(9)
C(20) .7288(2) .37080(10) .0484(2) 3.85(8)
C(21) .6027(2) .39370(10) .0650(2) 4.10(10)
C(22) .5142(2) .33780(10) .1011(2) 3.61(8)
